data_1535897
loop_
_publ_author_name
'Iskhakova, L.D.'
'Gasanov, Yu.M.'

_publ_section_title
;
 Double sulfates M3 TR (S O4)3 (M= K, Rb) with frame-structure
;
_journal_name_full 'Zhurnal Strukturnoi Khimii (Issue-No. from 1981)'
_journal_page_first 110
_journal_page_last 115
_journal_volume 32
_journal_year 1991
_chemical_formula_sum 'O12 Rb3 S3 Tm'
_chemical_name_systematic 'Rb3 Tm (S O4)3'
_space_group_IT_number 9
_symmetry_space_group_name_Hall 'C -2yc'
_symmetry_space_group_name_H-M 'C 1 c 1'
_cell_angle_alpha 90
_cell_angle_beta 124.49
_cell_angle_gamma 90
_cell_formula_units_Z 4
_cell_length_a 10.649
_cell_length_b 15.149
_cell_length_c 9.32
_cell_volume 1239.237
_citation_journal_id_ASTM ZSTKAI
_cod_data_source_file Iskhakova_ZSTKAI_1991_1157.cif
_cod_data_source_block O12Rb3S3Tm1
_cod_original_formula_sum 'O12 Rb3 S3 Tm1'
_cod_database_code 1535897

loop_
_symmetry_equiv_pos_as_xyz
x,y,z
x,-y,z+1/2
x+1/2,y+1/2,z
x+1/2,-y+1/2,z+1/2

loop_
_atom_site_label
_atom_site_type_symbol
_atom_site_fract_x
_atom_site_fract_y
_atom_site_fract_z
_atom_site_occupancy
_atom_site_U_iso_or_equiv
O5 O-2 0.041 0.6408 0.833 1 0.0
O6 O-2 0.112 0.7803 0.78 1 0.0
O9 O-2 0.09 0.8823 0.142 1 0.0
O1 O-2 0.748 0.6649 0.102 1 0.0
O11 O-2 0.829 0.932 -0.003 1 0.0
Rb1 Rb+1 0.1685 0.5186 0.1175 1 0.0
O10 O-2 0.036 0.0359 0.15 1 0.0
O7 O-2 0.243 0.6472 0.784 1 0.0
Tm1 Tm+3 0 0.16045 0 1 0.0
S1 S+6 0.9087 0.3549 0.7442 1 0.0
S2 S+6 0.1679 0.6929 0.8587 1 0.0
O8 O-2 0.797 0.2047 0.045 1 0.0
O3 O-2 0.971 0.2864 0.878 1 0.0
Rb3 Rb+1 0.3041 0.746 0.3499 1 0.0
O4 O-2 -0.044 0.641 0.167 1 0.0
Rb2 Rb+1 0.2725 0.0659 0.5173 1 0.0
S3 S+6 -0.0131 0.9427 0.1456 1 0.0
O12 O-2 -0.005 0.0675 0.807 1 0.0
O2 O-2 0.913 0.438 0.827 1 0.0
